data_7131025
loop_
_publ_author_name
'Rajagopal, Shinaj K.'
'Dishi, Or'
'Bogoslavsky, Benny'
'Gidron, Ori'

_publ_section_title
;
 Transformation of &#x3c0;-conjugated macrocycles: from furanophanes to
 napthalenophanes.
;
_journal_name_full 'Chemical communications (Cambridge, England)'
_journal_paper_doi 10.1039/d2cc05434e
_journal_year 2022
_chemical_formula_moiety 'C48 H32, C1 H2 Cl2'
_chemical_formula_sum 'C49 H34 Cl2'
_chemical_formula_weight 693.66
_space_group_crystal_system monoclinic
_space_group_IT_number 15
_space_group_name_Hall '-C 2yc'
_space_group_name_H-M_alt 'C 1 2/c 1'
_atom_sites_solution_hydrogens geom
_atom_sites_solution_primary dual
_audit_creation_date 2020-11-23
_audit_creation_method
;
Olex2 1.3
(compiled 2019.09.11 svn.r3662 for OlexSys, GUI svn.r5938)
;
_audit_update_record
;
2021-07-19 deposited with the CCDC.	2022-11-16 downloaded from the CCDC.
;
_cell_angle_alpha 90
_cell_angle_beta 108.593(2)
_cell_angle_gamma 90
_cell_formula_units_Z 8
_cell_length_a 26.2153(5)
_cell_length_b 8.2064(2)
_cell_length_c 35.0479(7)
_cell_measurement_reflns_used 26846
_cell_measurement_temperature 149.99(11)
_cell_measurement_theta_max 30.8940
_cell_measurement_theta_min 2.3280
_cell_volume 7146.4(3)
_computing_cell_refinement 'CrysAlisPro 1.171.40.84a (Rigaku OD, 2020)'
_computing_data_collection 'CrysAlisPro 1.171.40.84a (Rigaku OD, 2020)'
_computing_data_reduction 'CrysAlisPro 1.171.40.84a (Rigaku OD, 2020)'
_computing_molecular_graphics 'Olex2 1.3 (Dolomanov et al., 2009)'
_computing_publication_material 'Olex2 1.3 (Dolomanov et al., 2009)'
_computing_structure_refinement 'ShelXL 2018/3 (Sheldrick, 2015)'
_computing_structure_solution 'SHELXT 2014/4 (Sheldrick, 2014)'
_diffrn_ambient_environment N~2~
_diffrn_ambient_temperature 149.99(11)
_diffrn_detector 'Hybrid Pixel Array Detector'
_diffrn_detector_area_resol_mean 10.0000
_diffrn_detector_type HyPix
_diffrn_measured_fraction_theta_full 1.000
_diffrn_measured_fraction_theta_max 0.884
_diffrn_measurement_details
;
List of Runs (angles in degrees, time in seconds):

  # Type    Start    End  Width  t~exp~   \w     \q     \k     \f   Frames
#--------------------------------------------------------------------------
  1  \w    -26.00  62.00   0.50  150.00    --  -10.29  57.00  60.00  176
  2  \w    -19.00  55.00   0.50  150.00    --  -10.29  57.00 -90.00  148
  3  \w    -46.00  -4.00   0.50  150.00    --    9.19 -19.00 -90.00   84
  4  \w      5.00  43.00   0.50  150.00    --    9.19 -99.00-180.00   76
  5  \w      4.00  43.00   0.50  150.00    --    9.19 -99.00-120.00   78
  6  \w    -21.00  28.00   0.50  150.00    --    9.19 -99.00-150.00   98
  7  \w    -24.00   1.00   0.50  150.00    --  -10.29 -99.00-120.00   50
  8  \w    -66.00   4.00   0.50  150.00    --    9.19 -19.00   0.00  140
  9  \w    -24.00  23.00   0.50  150.00    --  -10.29 -99.00  60.00   94
 10  \w     -5.00  25.00   0.50  150.00    --  -10.29 -99.00 150.00   60
 11  \w    -83.00  -5.00   0.50  150.00    --  -10.29 -57.00 -60.00  156
 12  \w    -58.00 -33.00   0.50  150.00    --  -10.29 124.00  40.00   50
;
_diffrn_measurement_device 'four-circle diffractometer'
_diffrn_measurement_device_type 'XtaLAB Synergy, Single source at offset/far, HyPix'
_diffrn_measurement_method '\w scans'
_diffrn_orient_matrix_type 'CrysAlisPro convention (1999,Acta A55,543-557)'
_diffrn_orient_matrix_UB_11 -0.0016756000
_diffrn_orient_matrix_UB_12 0.0861042000
_diffrn_orient_matrix_UB_13 -0.0015990000
_diffrn_orient_matrix_UB_21 0.0232080000
_diffrn_orient_matrix_UB_22 0.0011439000
_diffrn_orient_matrix_UB_23 -0.0062626000
_diffrn_orient_matrix_UB_31 -0.0165458000
_diffrn_orient_matrix_UB_32 -0.0071225000
_diffrn_orient_matrix_UB_33 -0.0203502000
_diffrn_radiation_monochromator mirror
_diffrn_radiation_probe x-ray
_diffrn_radiation_type 'Mo K\a'
_diffrn_radiation_wavelength 0.71073
_diffrn_reflns_av_R_equivalents 0.0348
_diffrn_reflns_av_unetI/netI 0.0284
_diffrn_reflns_Laue_measured_fraction_full 1.000
_diffrn_reflns_Laue_measured_fraction_max 0.884
_diffrn_reflns_limit_h_max 37
_diffrn_reflns_limit_h_min -36
_diffrn_reflns_limit_k_max 11
_diffrn_reflns_limit_k_min -12
_diffrn_reflns_limit_l_max 48
_diffrn_reflns_limit_l_min -52
_diffrn_reflns_number 72650
_diffrn_reflns_point_group_measured_fraction_full 1.000
_diffrn_reflns_point_group_measured_fraction_max 0.884
_diffrn_reflns_theta_full 25.242
_diffrn_reflns_theta_max 32.192
_diffrn_reflns_theta_min 2.339
_diffrn_source 'micro-focus sealed X-ray tube'
_diffrn_source_type 'PhotonJet (Mo) X-ray Source'
_exptl_absorpt_coefficient_mu 0.217
_exptl_absorpt_correction_T_max 1.000
_exptl_absorpt_correction_T_min 0.797
_exptl_absorpt_correction_type gaussian
_exptl_absorpt_process_details
;
CrysAlisPro 1.171.40.84a (Rigaku Oxford Diffraction, 2020)
Numerical absorption correction based on gaussian integration over
a multifaceted crystal model
Empirical absorption correction using spherical harmonics,
implemented in SCALE3 ABSPACK scaling algorithm.
;
_exptl_crystal_colour yellow
_exptl_crystal_colour_primary yellow
_exptl_crystal_density_diffrn 1.289
_exptl_crystal_description plate
_exptl_crystal_F_000 2896
_exptl_crystal_size_max 0.259
_exptl_crystal_size_mid 0.123
_exptl_crystal_size_min 0.03
_refine_diff_density_max 0.460
_refine_diff_density_min -0.336
_refine_diff_density_rms 0.051
_refine_ls_extinction_method none
_refine_ls_goodness_of_fit_ref 1.075
_refine_ls_hydrogen_treatment constr
_refine_ls_matrix_type full
_refine_ls_number_parameters 478
_refine_ls_number_reflns 11163
_refine_ls_number_restraints 0
_refine_ls_restrained_S_all 1.075
_refine_ls_R_factor_all 0.0900
_refine_ls_R_factor_gt 0.0679
_refine_ls_shift/su_max 0.001
_refine_ls_shift/su_mean 0.000
_refine_ls_structure_factor_coef Fsqd
_refine_ls_weighting_details 'w=1/[\s^2^(Fo^2^)+(0.0636P)^2^+8.7935P] where P=(Fo^2^+2Fc^2^)/3'
_refine_ls_weighting_scheme calc
_refine_ls_wR_factor_gt 0.1521
_refine_ls_wR_factor_ref 0.1615
_reflns_Friedel_coverage 0.000
_reflns_number_gt 8763
_reflns_number_total 11163
_reflns_threshold_expression 'I > 2\s(I)'
_cod_data_source_file d2cc05434e2.cif
_cod_data_source_block origi59l2
_cod_database_code 7131025
_shelx_shelxl_version_number 2018/3
_chemical_oxdiff_formula 'C43 H44 Cl2'
_shelx_space_group_comment
;
The symmetry employed for this shelxl refinement is uniquely defined
by the following loop, which should always be used as a source of
symmetry information in preference to the above space-group names.
They are only intended as comments.
;
_shelx_estimated_absorpt_t_max 0.994
_shelx_estimated_absorpt_t_min 0.946
_reflns_odcompleteness_completeness 99.95
_reflns_odcompleteness_iscentric 1
_reflns_odcompleteness_theta 28.22
_olex2_refinement_description
;
1. Fixed Uiso
 At 1.2 times of:
  All C(H) groups, All C(H,H) groups
2. Others
 Fixed Sof: Cl2S(0.66667) Cl3S(0.33334) C1SA(0.66667) H1SA(0.66667)
 H1SB(0.66667) C1SB(0.33334) H1SC(0.33334) H1SD(0.33334)
3.a Secondary CH2 refined with riding coordinates:
 C1SA(H1SA,H1SB), C1SB(H1SC,H1SD)
3.b Aromatic/amide H refined with riding coordinates:
 C2(H2), C3(H3), C7(H7), C8(H8), C9(H9), C10(H10), C11(H11), C12(H12),
 C14(H14), C15(H15), C19(H19), C20(H20), C21(H21), C22(H22), C23(H23), C24(H24),
  C26(H26), C27(H27), C31(H31), C32(H32), C33(H33), C34(H34), C35(H35),
 C36(H36), C38(H38), C39(H39), C43(H43), C44(H44), C45(H45), C46(H46), C47(H47),
  C48(H48)
;
_olex2_submission_special_instructions 'No special instructions were received'
_oxdiff_exptl_absorpt_empirical_details
;
Empirical correction (ABSPACK) includes:
- Absorption correction using spherical harmonics
- Frame scaling
;
_oxdiff_exptl_absorpt_empirical_full_max 1.279
_oxdiff_exptl_absorpt_empirical_full_min 0.777

loop_
_space_group_symop_operation_xyz
'x, y, z'
'-x, y, -z+1/2'
'x+1/2, y+1/2, z'
'-x+1/2, y+1/2, -z+1/2'
'-x, -y, -z'
'x, -y, z-1/2'
'-x+1/2, -y+1/2, -z'
'x+1/2, -y+1/2, z-1/2'

loop_
_atom_site_label
_atom_site_type_symbol
_atom_site_fract_x
_atom_site_fract_y
_atom_site_fract_z
_atom_site_U_iso_or_equiv
_atom_site_adp_type
_atom_site_occupancy
_atom_site_site_symmetry_order
_atom_site_calc_flag
_atom_site_refinement_flags_posn
_atom_site_refinement_flags_adp
_atom_site_refinement_flags_occupancy
_atom_site_disorder_assembly
_atom_site_disorder_group
C1 C 0.31187(6) 0.7196(2) 0.28233(5) 0.0296(3) Uani 1 1 d . . . . .
C2 C 0.32880(7) 0.5766(2) 0.30298(5) 0.0337(4) Uani 1 1 d . . . . .
H2 H 0.326019 0.564622 0.328632 0.040 Uiso 1 1 calc R U . . .
C3 C 0.35023(7) 0.4481(2) 0.28631(5) 0.0325(4) Uani 1 1 d . . . . .
H3 H 0.361388 0.353444 0.301211 0.039 Uiso 1 1 calc R U . . .
C4 C 0.35505(6) 0.4594(2) 0.24836(5) 0.0285(3) Uani 1 1 d . . . . .
C5 C 0.34052(6) 0.6087(2) 0.22675(5) 0.0274(3) Uani 1 1 d . . . . .
C6 C 0.31862(6) 0.7393(2) 0.24353(5) 0.0280(3) Uani 1 1 d . . . . .
C7 C 0.34805(7) 0.6323(2) 0.18868(5) 0.0350(4) Uani 1 1 d . . . . .
H7 H 0.362140 0.548102 0.177365 0.042 Uiso 1 1 calc R U . . .
C8 C 0.33495(9) 0.7765(3) 0.16848(6) 0.0434(4) Uani 1 1 d . . . . .
H8 H 0.340483 0.790113 0.143755 0.052 Uiso 1 1 calc R U . . .
C9 C 0.31315(9) 0.9041(3) 0.18496(6) 0.0444(5) Uani 1 1 d . . . . .
H9 H 0.304071 1.001724 0.170958 0.053 Uiso 1 1 calc R U . . .
C10 C 0.30516(7) 0.8864(2) 0.22130(5) 0.0360(4) Uani 1 1 d . . . . .
H10 H 0.290614 0.972299 0.231729 0.043 Uiso 1 1 calc R U . . .
C11 C 0.28257(7) 0.8445(2) 0.29741(5) 0.0373(4) Uani 1 1 d . . . . .
H11 H 0.255099 0.897574 0.277816 0.045 Uiso 1 1 calc R U . . .
C12 C 0.28997(7) 0.8918(3) 0.33520(5) 0.0393(4) Uani 1 1 d . . . . .
H12 H 0.263480 0.959093 0.339043 0.047 Uiso 1 1 calc R U . . .
C13 C 0.33533(7) 0.8504(2) 0.37197(5) 0.0329(4) Uani 1 1 d . . . . .
C14 C 0.38707(8) 0.8862(3) 0.37426(5) 0.0382(4) Uani 1 1 d . . . . .
H14 H 0.394110 0.925357 0.351545 0.046 Uiso 1 1 calc R U . . .
C15 C 0.43014(7) 0.8652(2) 0.41033(5) 0.0345(4) Uani 1 1 d . . . . .
H15 H 0.464819 0.892521 0.410935 0.041 Uiso 1 1 calc R U . . .
C16 C 0.42208(6) 0.8054(2) 0.44454(5) 0.0268(3) Uani 1 1 d . . . . .
C17 C 0.36846(6) 0.7592(2) 0.44270(5) 0.0262(3) Uani 1 1 d . . . . .
C18 C 0.32494(6) 0.7842(2) 0.40651(5) 0.0280(3) Uani 1 1 d . . . . .
C19 C 0.35749(7) 0.6861(2) 0.47593(5) 0.0319(3) Uani 1 1 d . . . . .
H19 H 0.385657 0.666717 0.499527 0.038 Uiso 1 1 calc R U . . .
C20 C 0.30602(7) 0.6435(2) 0.47388(6) 0.0390(4) Uani 1 1 d . . . . .
H20 H 0.299605 0.595847 0.495991 0.047 Uiso 1 1 calc R U . . .
C21 C 0.26305(7) 0.6718(2) 0.43843(6) 0.0396(4) Uani 1 1 d . . . . .
H21 H 0.228200 0.643928 0.437275 0.048 Uiso 1 1 calc R U . . .
C22 C 0.27216(7) 0.7397(2) 0.40575(6) 0.0346(4) Uani 1 1 d . . . . .
H22 H 0.243321 0.757402 0.382477 0.041 Uiso 1 1 calc R U . . .
C23 C 0.46613(6) 0.8041(2) 0.48318(5) 0.0287(3) Uani 1 1 d . . . . .
H23 H 0.456784 0.836541 0.505503 0.034 Uiso 1 1 calc R U . . .
C24 C 0.51774(6) 0.7628(2) 0.49054(5) 0.0292(3) Uani 1 1 d . . . . .
H24 H 0.541126 0.793166 0.515576 0.035 Uiso 1 1 calc R U . . .
C25 C 0.54228(6) 0.6753(2) 0.46413(5) 0.0256(3) Uani 1 1 d . . . . .
C26 C 0.51807(6) 0.5371(2) 0.44402(5) 0.0272(3) Uani 1 1 d . . . . .
H26 H 0.483674 0.509516 0.444039 0.033 Uiso 1 1 calc R U . . .
C27 C 0.54407(6) 0.4372(2) 0.42355(5) 0.0273(3) Uani 1 1 d . . . . .
H27 H 0.526523 0.344683 0.410404 0.033 Uiso 1 1 calc R U . . .
C28 C 0.59513(6) 0.47250(19) 0.42238(5) 0.0254(3) Uani 1 1 d . . . . .
C29 C 0.62055(6) 0.61956(19) 0.44106(4) 0.0242(3) Uani 1 1 d . . . . .
C30 C 0.59416(6) 0.72088(19) 0.46212(5) 0.0242(3) Uani 1 1 d . . . . .
C31 C 0.67181(6) 0.6686(2) 0.43944(5) 0.0293(3) Uani 1 1 d . . . . .
H31 H 0.689284 0.604452 0.425570 0.035 Uiso 1 1 calc R U . . .
C32 C 0.69592(7) 0.8081(2) 0.45786(6) 0.0362(4) Uani 1 1 d . . . . .
H32 H 0.729612 0.837349 0.456602 0.043 Uiso 1 1 calc R U . . .
C33 C 0.67013(7) 0.9074(2) 0.47867(6) 0.0376(4) Uani 1 1 d . . . . .
H33 H 0.686853 1.001778 0.491307 0.045 Uiso 1 1 calc R U . . .
C34 C 0.62031(7) 0.8653(2) 0.48041(5) 0.0311(3) Uani 1 1 d . . . . .
H34 H 0.603317 0.933137 0.493882 0.037 Uiso 1 1 calc R U . . .
C35 C 0.62542(6) 0.3548(2) 0.40635(5) 0.0306(3) Uani 1 1 d . . . . .
H35 H 0.662416 0.352893 0.419178 0.037 Uiso 1 1 calc R U . . .
C36 C 0.60693(7) 0.2504(2) 0.37590(6) 0.0333(4) Uani 1 1 d . . . . .
H36 H 0.631432 0.172883 0.373215 0.040 Uiso 1 1 calc R U . . .
C37 C 0.55260(6) 0.2417(2) 0.34581(5) 0.0272(3) Uani 1 1 d . . . . .
C38 C 0.52998(7) 0.3777(2) 0.32388(5) 0.0294(3) Uani 1 1 d . . . . .
H38 H 0.546871 0.478164 0.330632 0.035 Uiso 1 1 calc R U . . .
C39 C 0.48197(7) 0.3674(2) 0.29158(5) 0.0291(3) Uani 1 1 d . . . . .
H39 H 0.467455 0.461631 0.277550 0.035 Uiso 1 1 calc R U . . .
C40 C 0.45579(6) 0.22150(19) 0.28011(5) 0.0259(3) Uani 1 1 d . . . . .
C41 C 0.47709(6) 0.07851(19) 0.30303(5) 0.0245(3) Uani 1 1 d . . . . .
C42 C 0.52540(6) 0.08945(19) 0.33637(5) 0.0245(3) Uani 1 1 d . . . . .
C43 C 0.45086(7) -0.0745(2) 0.29426(5) 0.0303(3) Uani 1 1 d . . . . .
H43 H 0.419785 -0.084119 0.272232 0.036 Uiso 1 1 calc R U . . .
C44 C 0.47036(8) -0.2079(2) 0.31754(6) 0.0359(4) Uani 1 1 d . . . . .
H44 H 0.452407 -0.307010 0.311362 0.043 Uiso 1 1 calc R U . . .
C45 C 0.51745(8) -0.1964(2) 0.35080(6) 0.0362(4) Uani 1 1 d . . . . .
H45 H 0.530238 -0.287535 0.366748 0.043 Uiso 1 1 calc R U . . .
C46 C 0.54452(7) -0.0521(2) 0.35984(5) 0.0313(3) Uani 1 1 d . . . . .
H46 H 0.575949 -0.046429 0.381689 0.038 Uiso 1 1 calc R U . . .
C47 C 0.40957(7) 0.2099(2) 0.24291(5) 0.0314(3) Uani 1 1 d . . . . .
H47 H 0.408271 0.116833 0.227478 0.038 Uiso 1 1 calc R U . . .
C48 C 0.36931(7) 0.3156(2) 0.22849(5) 0.0328(4) Uani 1 1 d . . . . .
H48 H 0.347164 0.296018 0.202309 0.039 Uiso 1 1 calc R U . . .
Cl1S Cl 0.39669(3) 0.32631(10) 0.39201(2) 0.0712(2) Uani 1 1 d . . . . .
Cl2S Cl 0.28755(4) 0.27042(14) 0.39144(4) 0.0678(3) Uani 0.6667 1 d . . P A 1
Cl3S Cl 0.31034(13) 0.2002(3) 0.42014(8) 0.0817(7) Uani 0.3333 1 d . . P B 2
C1SA C 0.35577(14) 0.2631(5) 0.42026(10) 0.0528(8) Uani 0.6667 1 d . . P A 1
H1SA H 0.365264 0.152599 0.429696 0.063 Uiso 0.6667 1 calc R U P A 1
H1SB H 0.362005 0.333023 0.443612 0.063 Uiso 0.6667 1 calc R U P A 1
C1SB C 0.3276(4) 0.3136(14) 0.3857(4) 0.095(4) Uani 0.3333 1 d . . P B 2
H1SC H 0.313983 0.423196 0.386130 0.114 Uiso 0.3333 1 calc R U P B 2
H1SD H 0.309543 0.268637 0.359190 0.114 Uiso 0.3333 1 calc R U P B 2

loop_
_atom_site_aniso_label
_atom_site_aniso_U_11
_atom_site_aniso_U_22
_atom_site_aniso_U_33
_atom_site_aniso_U_23
_atom_site_aniso_U_13
_atom_site_aniso_U_12
C1 0.0223(7) 0.0359(9) 0.0253(7) -0.0032(6) 0.0002(6) 0.0057(6)
C2 0.0294(8) 0.0428(10) 0.0249(7) 0.0001(7) 0.0031(6) 0.0069(7)
C3 0.0307(8) 0.0329(9) 0.0281(8) 0.0015(7) 0.0014(6) 0.0049(7)
C4 0.0208(7) 0.0305(8) 0.0288(8) -0.0043(6) 0.0001(6) 0.0007(6)
C5 0.0196(6) 0.0315(8) 0.0269(7) -0.0026(6) 0.0015(6) -0.0015(6)
C6 0.0208(7) 0.0311(8) 0.0271(7) -0.0025(6) 0.0003(6) 0.0000(6)
C7 0.0341(9) 0.0391(10) 0.0317(8) -0.0031(7) 0.0102(7) -0.0010(7)
C8 0.0508(11) 0.0464(11) 0.0340(9) 0.0034(8) 0.0149(8) -0.0034(9)
C9 0.0548(12) 0.0344(10) 0.0394(10) 0.0070(8) 0.0086(9) -0.0007(9)
C10 0.0374(9) 0.0299(9) 0.0346(9) -0.0016(7) 0.0028(7) 0.0030(7)
C11 0.0306(8) 0.0469(11) 0.0288(8) 0.0014(8) 0.0015(7) 0.0172(8)
C12 0.0321(9) 0.0487(11) 0.0327(9) -0.0011(8) 0.0040(7) 0.0195(8)
C13 0.0316(8) 0.0376(9) 0.0260(7) -0.0038(7) 0.0043(6) 0.0131(7)
C14 0.0366(9) 0.0514(11) 0.0277(8) 0.0048(8) 0.0119(7) 0.0140(8)
C15 0.0249(7) 0.0458(10) 0.0341(8) 0.0024(8) 0.0112(7) 0.0056(7)
C16 0.0218(7) 0.0300(8) 0.0277(7) -0.0023(6) 0.0065(6) 0.0043(6)
C17 0.0220(7) 0.0249(7) 0.0294(7) -0.0026(6) 0.0049(6) 0.0031(6)
C18 0.0236(7) 0.0259(8) 0.0308(8) -0.0059(6) 0.0036(6) 0.0054(6)
C19 0.0250(7) 0.0341(9) 0.0330(8) 0.0050(7) 0.0043(6) 0.0026(6)
C20 0.0298(8) 0.0385(10) 0.0479(10) 0.0119(8) 0.0114(8) 0.0009(7)
C21 0.0221(7) 0.0331(9) 0.0607(12) 0.0066(9) 0.0090(8) 0.0003(7)
C22 0.0232(7) 0.0292(8) 0.0441(10) -0.0027(7) 0.0005(7) 0.0047(6)
C23 0.0248(7) 0.0341(8) 0.0267(7) -0.0028(6) 0.0075(6) -0.0014(6)
C24 0.0236(7) 0.0350(9) 0.0261(7) -0.0027(6) 0.0038(6) -0.0024(6)
C25 0.0187(6) 0.0286(8) 0.0261(7) 0.0029(6) 0.0025(5) 0.0011(6)
C26 0.0173(6) 0.0306(8) 0.0310(8) 0.0034(6) 0.0038(6) -0.0014(6)
C27 0.0223(7) 0.0254(7) 0.0297(8) 0.0005(6) 0.0017(6) -0.0014(6)
C28 0.0214(7) 0.0249(7) 0.0258(7) 0.0028(6) 0.0018(5) 0.0024(6)
C29 0.0196(6) 0.0249(7) 0.0246(7) 0.0047(6) 0.0018(5) 0.0006(5)
C30 0.0188(6) 0.0259(7) 0.0245(7) 0.0034(6) 0.0020(5) 0.0002(5)
C31 0.0231(7) 0.0308(8) 0.0337(8) 0.0023(7) 0.0085(6) 0.0002(6)
C32 0.0246(8) 0.0370(9) 0.0472(10) 0.0003(8) 0.0118(7) -0.0075(7)
C33 0.0316(8) 0.0329(9) 0.0463(10) -0.0068(8) 0.0096(8) -0.0104(7)
C34 0.0268(7) 0.0294(8) 0.0349(8) -0.0039(7) 0.0069(6) -0.0020(6)
C35 0.0186(6) 0.0300(8) 0.0389(9) -0.0014(7) 0.0031(6) 0.0038(6)
C36 0.0230(7) 0.0294(8) 0.0457(10) -0.0047(7) 0.0085(7) 0.0051(6)
C37 0.0240(7) 0.0257(7) 0.0320(8) -0.0046(6) 0.0091(6) 0.0017(6)
C38 0.0283(7) 0.0225(7) 0.0372(8) -0.0040(6) 0.0103(7) -0.0019(6)
C39 0.0317(8) 0.0229(7) 0.0323(8) 0.0018(6) 0.0098(6) 0.0030(6)
C40 0.0263(7) 0.0239(7) 0.0277(7) -0.0012(6) 0.0092(6) 0.0031(6)
C41 0.0255(7) 0.0219(7) 0.0286(7) -0.0019(6) 0.0120(6) 0.0016(6)
C42 0.0245(7) 0.0230(7) 0.0284(7) -0.0007(6) 0.0115(6) 0.0027(5)
C43 0.0286(8) 0.0265(8) 0.0360(8) -0.0048(7) 0.0106(7) -0.0017(6)
C44 0.0413(9) 0.0219(8) 0.0475(10) -0.0019(7) 0.0185(8) -0.0023(7)
C45 0.0459(10) 0.0252(8) 0.0385(9) 0.0051(7) 0.0151(8) 0.0067(7)
C46 0.0334(8) 0.0290(8) 0.0313(8) 0.0015(7) 0.0101(7) 0.0069(7)
C47 0.0361(8) 0.0273(8) 0.0282(8) -0.0043(6) 0.0066(7) 0.0019(7)
C48 0.0341(8) 0.0318(9) 0.0265(8) -0.0054(7) 0.0011(6) 0.0021(7)
Cl1S 0.0580(4) 0.0822(5) 0.0575(4) 0.0155(3) -0.0039(3) -0.0240(3)
Cl2S 0.0409(4) 0.0695(6) 0.0800(7) -0.0232(6) 0.0008(4) 0.0115(4)
Cl3S 0.123(2) 0.0613(12) 0.0854(15) 0.0151(11) 0.0678(16) 0.0246(13)
C1SA 0.0460(17) 0.066(2) 0.0355(15) -0.0022(15) -0.0026(13) -0.0004(16)
C1SB 0.080(7) 0.089(7) 0.108(8) 0.049(6) 0.018(6) 0.002(6)

loop_
_atom_type_symbol
_atom_type_description
_atom_type_scat_dispersion_real
_atom_type_scat_dispersion_imag
_atom_type_scat_source
C C 0.0033 0.0016 'International Tables Vol C Tables 4.2.6.8 and 6.1.1.4'
H H 0.0000 0.0000 'International Tables Vol C Tables 4.2.6.8 and 6.1.1.4'
Cl Cl 0.1484 0.1585 'International Tables Vol C Tables 4.2.6.8 and 6.1.1.4'

loop_
_exptl_crystal_face_index_h
_exptl_crystal_face_index_k
_exptl_crystal_face_index_l
_exptl_crystal_face_perp_dist
-11 0 -40 0.0581
11 0 40 0.0620
0 12 0 0.1275
0 -12 0 0.1294
-35 0 29 0.0112
35 0 -29 0.0187

loop_
_geom_angle_atom_site_label_1
_geom_angle_atom_site_label_2
_geom_angle_atom_site_label_3
_geom_angle
_geom_angle_site_symmetry_1
_geom_angle_site_symmetry_3
_geom_angle_publ_flag
C2 C1 C6 118.58(15) . . ?
C2 C1 C11 121.40(16) . . ?
C6 C1 C11 119.76(15) . . ?
C1 C2 H2 119.2 . . ?
C1 C2 C3 121.67(16) . . ?
C3 C2 H2 119.2 . . ?
C2 C3 H3 119.3 . . ?
C4 C3 C2 121.49(16) . . ?
C4 C3 H3 119.3 . . ?
C3 C4 C5 118.59(15) . . ?
C3 C4 C48 121.06(16) . . ?
C5 C4 C48 120.04(15) . . ?
C4 C5 C6 120.01(15) . . ?
C7 C5 C4 121.41(16) . . ?
C7 C5 C6 118.58(16) . . ?
C5 C6 C1 119.52(15) . . ?
C10 C6 C1 122.14(16) . . ?
C10 C6 C5 118.34(16) . . ?
C5 C7 H7 119.4 . . ?
C8 C7 C5 121.12(18) . . ?
C8 C7 H7 119.4 . . ?
C7 C8 H8 119.9 . . ?
C7 C8 C9 120.12(18) . . ?
C9 C8 H8 119.9 . . ?
C8 C9 H9 119.7 . . ?
C10 C9 C8 120.62(18) . . ?
C10 C9 H9 119.7 . . ?
C6 C10 H10 119.4 . . ?
C9 C10 C6 121.22(18) . . ?
C9 C10 H10 119.4 . . ?
C1 C11 H11 115.5 . . ?
C12 C11 C1 129.08(16) . . ?
C12 C11 H11 115.5 . . ?
C11 C12 H12 116.0 . . ?
C11 C12 C13 128.08(16) . . ?
C13 C12 H12 116.0 . . ?
C14 C13 C12 120.45(17) . . ?
C14 C13 C18 119.06(15) . . ?
C18 C13 C12 120.31(16) . . ?
C13 C14 H14 119.2 . . ?
C13 C14 C15 121.51(17) . . ?
C15 C14 H14 119.2 . . ?
C14 C15 H15 119.2 . . ?
C16 C15 C14 121.60(16) . . ?
C16 C15 H15 119.2 . . ?
C15 C16 C17 118.41(15) . . ?
C15 C16 C23 120.76(15) . . ?
C17 C16 C23 120.54(14) . . ?
C18 C17 C16 119.74(15) . . ?
C19 C17 C16 121.73(14) . . ?
C19 C17 C18 118.53(15) . . ?
C17 C18 C13 119.60(15) . . ?
C22 C18 C13 121.89(15) . . ?
C22 C18 C17 118.51(16) . . ?
C17 C19 H19 119.4 . . ?
C20 C19 C17 121.17(16) . . ?
C20 C19 H19 119.4 . . ?
C19 C20 H20 119.9 . . ?
C19 C20 C21 120.11(18) . . ?
C21 C20 H20 119.9 . . ?
C20 C21 H21 119.8 . . ?
C22 C21 C20 120.34(17) . . ?
C22 C21 H21 119.8 . . ?
C18 C22 H22 119.3 . . ?
C21 C22 C18 121.32(16) . . ?
C21 C22 H22 119.3 . . ?
C16 C23 H23 115.6 . . ?
C24 C23 C16 128.83(15) . . ?
C24 C23 H23 115.6 . . ?
C23 C24 H24 115.8 . . ?
C23 C24 C25 128.36(15) . . ?
C25 C24 H24 115.8 . . ?
C26 C25 C24 120.03(14) . . ?
C26 C25 C30 118.61(15) . . ?
C30 C25 C24 121.02(14) . . ?
C25 C26 H26 119.2 . . ?
C25 C26 C27 121.56(14) . . ?
C27 C26 H26 119.2 . . ?
C26 C27 H27 119.1 . . ?
C28 C27 C26 121.74(15) . . ?
C28 C27 H27 119.1 . . ?
C27 C28 C29 118.47(14) . . ?
C27 C28 C35 121.28(15) . . ?
C29 C28 C35 119.92(14) . . ?
C30 C29 C28 119.69(14) . . ?
C31 C29 C28 121.89(15) . . ?
C31 C29 C30 118.41(14) . . ?
C29 C30 C25 119.78(14) . . ?
C34 C30 C25 121.73(15) . . ?
C34 C30 C29 118.48(14) . . ?
C29 C31 H31 119.4 . . ?
C32 C31 C29 121.27(16) . . ?
C32 C31 H31 119.4 . . ?
C31 C32 H32 119.8 . . ?
C31 C32 C33 120.37(16) . . ?
C33 C32 H32 119.8 . . ?
C32 C33 H33 120.0 . . ?
C34 C33 C32 120.07(17) . . ?
C34 C33 H33 120.0 . . ?
C30 C34 H34 119.3 . . ?
C33 C34 C30 121.39(16) . . ?
C33 C34 H34 119.3 . . ?
C28 C35 H35 115.7 . . ?
C36 C35 C28 128.67(15) . . ?
C36 C35 H35 115.7 . . ?
C35 C36 H36 115.7 . . ?
C35 C36 C37 128.56(15) . . ?
C37 C36 H36 115.7 . . ?
C38 C37 C36 120.27(15) . . ?
C38 C37 C42 119.11(14) . . ?
C42 C37 C36 120.32(15) . . ?
C37 C38 H38 119.4 . . ?
C37 C38 C39 121.20(15) . . ?
C39 C38 H38 119.4 . . ?
C38 C39 H39 119.2 . . ?
C40 C39 C38 121.64(15) . . ?
C40 C39 H39 119.2 . . ?
C39 C40 C41 118.75(14) . . ?
C39 C40 C47 120.55(15) . . ?
C41 C40 C47 120.49(14) . . ?
C42 C41 C40 119.60(14) . . ?
C43 C41 C40 121.95(14) . . ?
C43 C41 C42 118.43(14) . . ?
C37 C42 C41 119.57(14) . . ?
C46 C42 C37 121.68(15) . . ?
C46 C42 C41 118.73(14) . . ?
C41 C43 H43 119.4 . . ?
C44 C43 C41 121.20(16) . . ?
C44 C43 H43 119.4 . . ?
C43 C44 H44 119.8 . . ?
C43 C44 C45 120.33(16) . . ?
C45 C44 H44 119.8 . . ?
C44 C45 H45 119.8 . . ?
C46 C45 C44 120.35(16) . . ?
C46 C45 H45 119.8 . . ?
C42 C46 H46 119.5 . . ?
C45 C46 C42 120.93(16) . . ?
C45 C46 H46 119.5 . . ?
C40 C47 H47 115.8 . . ?
C48 C47 C40 128.39(16) . . ?
C48 C47 H47 115.8 . . ?
C4 C48 H48 115.5 . . ?
C47 C48 C4 128.96(15) . . ?
C47 C48 H48 115.5 . . ?
Cl1S C1SA H1SA 109.4 . . ?
Cl1S C1SA H1SB 109.4 . . ?
Cl2S C1SA Cl1S 111.09(19) . . ?
Cl2S C1SA H1SA 109.4 . . ?
Cl2S C1SA H1SB 109.4 . . ?
H1SA C1SA H1SB 108.0 . . ?
Cl1S C1SB H1SC 108.2 . . ?
Cl1S C1SB H1SD 108.2 . . ?
Cl3S C1SB Cl1S 116.2(6) . . ?
Cl3S C1SB H1SC 108.2 . . ?
Cl3S C1SB H1SD 108.2 . . ?
H1SC C1SB H1SD 107.4 . . ?

loop_
_geom_bond_atom_site_label_1
_geom_bond_atom_site_label_2
_geom_bond_distance
_geom_bond_site_symmetry_2
_geom_bond_publ_flag
C1 C2 1.376(3) . ?
C1 C6 1.435(2) . ?
C1 C11 1.476(2) . ?
C2 H2 0.9300 . ?
C2 C3 1.406(2) . ?
C3 H3 0.9300 . ?
C3 C4 1.379(2) . ?
C4 C5 1.427(2) . ?
C4 C48 1.478(2) . ?
C5 C6 1.428(2) . ?
C5 C7 1.423(2) . ?
C6 C10 1.419(2) . ?
C7 H7 0.9300 . ?
C7 C8 1.365(3) . ?
C8 H8 0.9300 . ?
C8 C9 1.402(3) . ?
C9 H9 0.9300 . ?
C9 C10 1.363(3) . ?
C10 H10 0.9300 . ?
C11 H11 0.9300 . ?
C11 C12 1.334(3) . ?
C12 H12 0.9300 . ?
C12 C13 1.487(2) . ?
C13 C14 1.365(3) . ?
C13 C18 1.430(3) . ?
C14 H14 0.9300 . ?
C14 C15 1.412(2) . ?
C15 H15 0.9300 . ?
C15 C16 1.373(2) . ?
C16 C17 1.437(2) . ?
C16 C23 1.473(2) . ?
C17 C18 1.425(2) . ?
C17 C19 1.419(2) . ?
C18 C22 1.423(2) . ?
C19 H19 0.9300 . ?
C19 C20 1.373(2) . ?
C20 H20 0.9300 . ?
C20 C21 1.405(3) . ?
C21 H21 0.9300 . ?
C21 C22 1.362(3) . ?
C22 H22 0.9300 . ?
C23 H23 0.9300 . ?
C23 C24 1.338(2) . ?
C24 H24 0.9300 . ?
C24 C25 1.472(2) . ?
C25 C26 1.379(2) . ?
C25 C30 1.434(2) . ?
C26 H26 0.9300 . ?
C26 C27 1.401(2) . ?
C27 H27 0.9300 . ?
C27 C28 1.383(2) . ?
C28 C29 1.432(2) . ?
C28 C35 1.471(2) . ?
C29 C30 1.429(2) . ?
C29 C31 1.421(2) . ?
C30 C34 1.416(2) . ?
C31 H31 0.9300 . ?
C31 C32 1.366(2) . ?
C32 H32 0.9300 . ?
C32 C33 1.403(3) . ?
C33 H33 0.9300 . ?
C33 C34 1.371(2) . ?
C34 H34 0.9300 . ?
C35 H35 0.9300 . ?
C35 C36 1.333(2) . ?
C36 H36 0.9300 . ?
C36 C37 1.479(2) . ?
C37 C38 1.377(2) . ?
C37 C42 1.425(2) . ?
C38 H38 0.9300 . ?
C38 C39 1.402(2) . ?
C39 H39 0.9300 . ?
C39 C40 1.375(2) . ?
C40 C41 1.431(2) . ?
C40 C47 1.473(2) . ?
C41 C42 1.426(2) . ?
C41 C43 1.418(2) . ?
C42 C46 1.419(2) . ?
C43 H43 0.9300 . ?
C43 C44 1.363(3) . ?
C44 H44 0.9300 . ?
C44 C45 1.405(3) . ?
C45 H45 0.9300 . ?
C45 C46 1.365(3) . ?
C46 H46 0.9300 . ?
C47 H47 0.9300 . ?
C47 C48 1.335(2) . ?
C48 H48 0.9300 . ?
Cl1S C1SA 1.754(4) . ?
Cl1S C1SB 1.756(11) . ?
Cl2S C1SA 1.752(3) . ?
Cl3S C1SB 1.697(10) . ?
C1SA H1SA 0.9700 . ?
C1SA H1SB 0.9700 . ?
C1SB H1SC 0.9700 . ?
C1SB H1SD 0.9700 . ?

loop_
_geom_torsion_atom_site_label_1
_geom_torsion_atom_site_label_2
_geom_torsion_atom_site_label_3
_geom_torsion_atom_site_label_4
_geom_torsion
_geom_torsion_site_symmetry_1
_geom_torsion_site_symmetry_2
_geom_torsion_site_symmetry_3
_geom_torsion_site_symmetry_4
_geom_torsion_publ_flag
C1 C2 C3 C4 -0.2(3) . . . . ?
C1 C6 C10 C9 178.32(18) . . . . ?
C1 C11 C12 C13 10.6(4) . . . . ?
C2 C1 C6 C5 2.5(2) . . . . ?
C2 C1 C6 C10 -176.24(16) . . . . ?
C2 C1 C11 C12 37.9(3) . . . . ?
C2 C3 C4 C5 3.4(2) . . . . ?
C2 C3 C4 C48 -170.12(16) . . . . ?
C3 C4 C5 C6 -3.5(2) . . . . ?
C3 C4 C5 C7 175.57(16) . . . . ?
C3 C4 C48 C47 -49.9(3) . . . . ?
C4 C5 C6 C1 0.6(2) . . . . ?
C4 C5 C6 C10 179.40(15) . . . . ?
C4 C5 C7 C8 -178.83(17) . . . . ?
C5 C4 C48 C47 136.6(2) . . . . ?
C5 C6 C10 C9 -0.5(3) . . . . ?
C5 C7 C8 C9 -0.6(3) . . . . ?
C6 C1 C2 C3 -2.8(3) . . . . ?
C6 C1 C11 C12 -148.1(2) . . . . ?
C6 C5 C7 C8 0.3(3) . . . . ?
C7 C5 C6 C1 -178.53(15) . . . . ?
C7 C5 C6 C10 0.3(2) . . . . ?
C7 C8 C9 C10 0.5(3) . . . . ?
C8 C9 C10 C6 0.1(3) . . . . ?
C11 C1 C2 C3 171.34(17) . . . . ?
C11 C1 C6 C5 -171.67(15) . . . . ?
C11 C1 C6 C10 9.6(2) . . . . ?
C11 C12 C13 C14 57.6(3) . . . . ?
C11 C12 C13 C18 -127.3(2) . . . . ?
C12 C13 C14 C15 172.75(18) . . . . ?
C12 C13 C18 C17 -174.28(16) . . . . ?
C12 C13 C18 C22 6.7(3) . . . . ?
C13 C14 C15 C16 1.1(3) . . . . ?
C13 C18 C22 C21 177.77(17) . . . . ?
C14 C13 C18 C17 0.9(3) . . . . ?
C14 C13 C18 C22 -178.08(17) . . . . ?
C14 C15 C16 C17 1.8(3) . . . . ?
C14 C15 C16 C23 -172.02(17) . . . . ?
C15 C16 C17 C18 -3.3(2) . . . . ?
C15 C16 C17 C19 175.62(17) . . . . ?
C15 C16 C23 C24 -43.0(3) . . . . ?
C16 C17 C18 C13 1.9(2) . . . . ?
C16 C17 C18 C22 -179.04(15) . . . . ?
C16 C17 C19 C20 179.59(17) . . . . ?
C16 C23 C24 C25 -14.1(3) . . . . ?
C17 C16 C23 C24 143.26(19) . . . . ?
C17 C18 C22 C21 -1.2(3) . . . . ?
C17 C19 C20 C21 0.1(3) . . . . ?
C18 C13 C14 C15 -2.4(3) . . . . ?
C18 C17 C19 C20 -1.5(3) . . . . ?
C19 C17 C18 C13 -176.99(15) . . . . ?
C19 C17 C18 C22 2.0(2) . . . . ?
C19 C20 C21 C22 0.8(3) . . . . ?
C20 C21 C22 C18 -0.2(3) . . . . ?
C23 C16 C17 C18 170.59(15) . . . . ?
C23 C16 C17 C19 -10.5(2) . . . . ?
C23 C24 C25 C26 -45.9(3) . . . . ?
C23 C24 C25 C30 140.88(18) . . . . ?
C24 C25 C26 C27 -170.26(15) . . . . ?
C24 C25 C30 C29 170.62(14) . . . . ?
C24 C25 C30 C34 -9.7(2) . . . . ?
C25 C26 C27 C28 -0.2(2) . . . . ?
C25 C30 C34 C33 179.40(17) . . . . ?
C26 C25 C30 C29 -2.7(2) . . . . ?
C26 C25 C30 C34 176.95(15) . . . . ?
C26 C27 C28 C29 -3.0(2) . . . . ?
C26 C27 C28 C35 170.38(15) . . . . ?
C27 C28 C29 C30 3.4(2) . . . . ?
C27 C28 C29 C31 -176.83(15) . . . . ?
C27 C28 C35 C36 35.5(3) . . . . ?
C28 C29 C30 C25 -0.5(2) . . . . ?
C28 C29 C30 C34 179.81(14) . . . . ?
C28 C29 C31 C32 -179.10(16) . . . . ?
C28 C35 C36 C37 10.7(3) . . . . ?
C29 C28 C35 C36 -151.19(19) . . . . ?
C29 C30 C34 C33 -0.9(2) . . . . ?
C29 C31 C32 C33 -0.5(3) . . . . ?
C30 C25 C26 C27 3.1(2) . . . . ?
C30 C29 C31 C32 0.7(2) . . . . ?
C31 C29 C30 C25 179.67(14) . . . . ?
C31 C29 C30 C34 0.0(2) . . . . ?
C31 C32 C33 C34 -0.4(3) . . . . ?
C32 C33 C34 C30 1.2(3) . . . . ?
C35 C28 C29 C30 -170.17(14) . . . . ?
C35 C28 C29 C31 9.6(2) . . . . ?
C35 C36 C37 C38 53.1(3) . . . . ?
C35 C36 C37 C42 -133.2(2) . . . . ?
C36 C37 C38 C39 171.29(16) . . . . ?
C36 C37 C42 C41 -170.16(15) . . . . ?
C36 C37 C42 C46 11.1(2) . . . . ?
C37 C38 C39 C40 -0.8(3) . . . . ?
C37 C42 C46 C45 178.83(16) . . . . ?
C38 C37 C42 C41 3.7(2) . . . . ?
C38 C37 C42 C46 -175.04(15) . . . . ?
C38 C39 C40 C41 2.9(2) . . . . ?
C38 C39 C40 C47 -171.79(16) . . . . ?
C39 C40 C41 C42 -1.6(2) . . . . ?
C39 C40 C41 C43 176.80(15) . . . . ?
C39 C40 C47 C48 -40.9(3) . . . . ?
C40 C41 C42 C37 -1.6(2) . . . . ?
C40 C41 C42 C46 177.15(14) . . . . ?
C40 C41 C43 C44 -176.94(16) . . . . ?
C40 C47 C48 C4 -10.5(3) . . . . ?
C41 C40 C47 C48 144.55(19) . . . . ?
C41 C42 C46 C45 0.1(2) . . . . ?
C41 C43 C44 C45 -0.4(3) . . . . ?
C42 C37 C38 C39 -2.5(2) . . . . ?
C42 C41 C43 C44 1.5(2) . . . . ?
C43 C41 C42 C37 179.92(14) . . . . ?
C43 C41 C42 C46 -1.3(2) . . . . ?
C43 C44 C45 C46 -0.9(3) . . . . ?
C44 C45 C46 C42 1.0(3) . . . . ?
C47 C40 C41 C42 173.02(14) . . . . ?
C47 C40 C41 C43 -8.6(2) . . . . ?
C48 C4 C5 C6 170.08(15) . . . . ?
C48 C4 C5 C7 -10.8(2) . . . . ?

loop_
_exptl_oxdiff_crystal_face_indexfrac_h
_exptl_oxdiff_crystal_face_indexfrac_k
_exptl_oxdiff_crystal_face_indexfrac_l
_exptl_oxdiff_crystal_face_x
_exptl_oxdiff_crystal_face_y
_exptl_oxdiff_crystal_face_z
-10.8264 -0.1058 -40.1681 0.0733 0.0002 0.9973
10.8294 -0.1978 40.1606 -0.0994 -0.0004 -0.9950
-0.1594 11.5732 0.1182 0.9966 0.0088 -0.0822
0.1708 -11.5732 -0.0756 -0.9967 -0.0088 0.0811
-35.2304 -0.0430 29.1005 0.0088 -0.9999 -0.0090
35.2304 0.0430 -29.1005 -0.0088 0.9999 0.0090
